data_4126355
loop_
_publ_author_name
'Li, Xiao-Zhen'
'Zhou, Li-Peng'
'Yan, Liang-Liang'
'Yuan, Da-Qiang'
'Lin, Chen-Sheng'
'Sun, Qing-Fu'

_publ_section_title
;
 Evolution of Luminescent Supramolecular Lanthanide M2nL3n Complexes from
 Helicates and Tetrahedra to Cubes.
;
_journal_issue 24
_journal_name_full 'Journal of the American Chemical Society'
_journal_page_first 8237
_journal_page_last 8244
_journal_paper_doi 10.1021/jacs.7b02764
_journal_volume 139
_journal_year 2017
_chemical_formula_sum 'C408 H384 Cl18 N72 Nd8 O120'
_chemical_formula_weight 10007.87
_space_group_crystal_system trigonal
_space_group_IT_number 148
_space_group_name_Hall '-R 3'
_space_group_name_H-M_alt 'R -3 :H'
_symmetry_space_group_name_Hall '-R 3'
_symmetry_space_group_name_H-M 'R -3 :H'
_atom_sites_solution_hydrogens geom
_audit_creation_method SHELXL-2016/4
_cell_angle_alpha 90
_cell_angle_beta 90
_cell_angle_gamma 120
_cell_formula_units_Z 3
_cell_length_a 27.2790(8)
_cell_length_b 27.2790(8)
_cell_length_c 84.656(5)
_cell_measurement_reflns_used 2180
_cell_measurement_temperature 295.01(10)
_cell_measurement_theta_max 47.8540
_cell_measurement_theta_min 3.7400
_cell_volume 54556(4)
_computing_structure_refinement 'SHELXL-2016/4 (Sheldrick, 2016)'
_diffrn_ambient_environment air
_diffrn_ambient_temperature 295.01(10)
_diffrn_detector 'CCD plate'
_diffrn_detector_area_resol_mean 10.5594
_diffrn_detector_type Atlas
_diffrn_measured_fraction_theta_full 0.997
_diffrn_measured_fraction_theta_max 0.997
_diffrn_measurement_device 'four-circle diffractometer'
_diffrn_measurement_device_type 'SuperNova, Dual, Cu at home/near, Atlas'
_diffrn_radiation_monochromator mirror
_diffrn_radiation_probe x-ray
_diffrn_radiation_type 'Cu K\a'
_diffrn_radiation_wavelength 1.54184
_diffrn_reflns_av_R_equivalents 0.0866
_diffrn_reflns_av_unetI/netI 0.1324
_diffrn_reflns_Laue_measured_fraction_full 0.997
_diffrn_reflns_Laue_measured_fraction_max 0.997
_diffrn_reflns_limit_h_max 26
_diffrn_reflns_limit_h_min -30
_diffrn_reflns_limit_k_max 24
_diffrn_reflns_limit_k_min -12
_diffrn_reflns_limit_l_max 93
_diffrn_reflns_limit_l_min -84
_diffrn_reflns_number 32042
_diffrn_reflns_point_group_measured_fraction_full 0.997
_diffrn_reflns_point_group_measured_fraction_max 0.997
_diffrn_reflns_theta_full 58.928
_diffrn_reflns_theta_max 58.928
_diffrn_reflns_theta_min 3.240
_diffrn_source 'micro-focus sealed X-ray tube'
_diffrn_source_type 'SuperNova (Cu) X-ray Source'
_exptl_absorpt_coefficient_mu 5.264
_exptl_absorpt_correction_T_max 1.00000
_exptl_absorpt_correction_T_min 0.05762
_exptl_absorpt_correction_type multi-scan
_exptl_absorpt_process_details
;
CrysAlisPro 1.171.39.6a (Rigaku Oxford Diffraction, 2015)
Empirical absorption correction using spherical harmonics,
 implemented in SCALE3 ABSPACK scaling algorithm.
;
_exptl_crystal_colour yellow
_exptl_crystal_density_diffrn 0.914
_exptl_crystal_description block
_exptl_crystal_F_000 15246
_exptl_crystal_size_max 0.10
_exptl_crystal_size_mid 0.08
_exptl_crystal_size_min 0.08
_refine_diff_density_max 1.113
_refine_diff_density_min -1.186
_refine_diff_density_rms 0.091
_refine_ls_extinction_method none
_refine_ls_goodness_of_fit_ref 0.970
_refine_ls_hydrogen_treatment constr
_refine_ls_matrix_type full
_refine_ls_number_parameters 940
_refine_ls_number_reflns 17375
_refine_ls_number_restraints 1204
_refine_ls_restrained_S_all 0.965
_refine_ls_R_factor_all 0.2032
_refine_ls_R_factor_gt 0.1140
_refine_ls_shift/su_max 0.001
_refine_ls_shift/su_mean 0.000
_refine_ls_structure_factor_coef Fsqd
_refine_ls_weighting_details 'w=1/[\s^2^(Fo^2^)+(0.2000P)^2^] where P=(Fo^2^+2Fc^2^)/3'
_refine_ls_weighting_scheme calc
_refine_ls_wR_factor_gt 0.3177
_refine_ls_wR_factor_ref 0.4103
_reflns_Friedel_coverage 0.000
_reflns_number_gt 6009
_reflns_number_total 17375
_reflns_threshold_expression 'I > 2\s(I)'
_cod_data_source_file ja7b02764_si_005.cif
_cod_data_source_block r-3_sq
_cod_original_cell_volume 54556(5)
_cod_database_code 4126355
_shelx_shelxl_version_number 2016/4
_shelx_space_group_comment
;
The symmetry employed for this shelxl refinement is uniquely defined
by the following loop, which should always be used as a source of
symmetry information in preference to the above space-group names.
They are only intended as comments.
;
_oxdiff_exptl_absorpt_empirical_full_min 0.437
_oxdiff_exptl_absorpt_empirical_full_max 10.709
_oxdiff_exptl_absorpt_empirical_details
;
Empirical correction (ABSPACK) includes:
- Absorption correction using spherical harmonics
- Frame scaling
;

loop_
_space_group_symop_operation_xyz
'x, y, z'
'-y, x-y, z'
'-x+y, -x, z'
'x+2/3, y+1/3, z+1/3'
'-y+2/3, x-y+1/3, z+1/3'
'-x+y+2/3, -x+1/3, z+1/3'
'x+1/3, y+2/3, z+2/3'
'-y+1/3, x-y+2/3, z+2/3'
'-x+y+1/3, -x+2/3, z+2/3'
'-x, -y, -z'
'y, -x+y, -z'
'x-y, x, -z'
'-x+2/3, -y+1/3, -z+1/3'
'y+2/3, -x+y+1/3, -z+1/3'
'x-y+2/3, x+1/3, -z+1/3'
'-x+1/3, -y+2/3, -z+2/3'
'y+1/3, -x+y+2/3, -z+2/3'
'x-y+1/3, x+2/3, -z+2/3'

loop_
_atom_site_label
_atom_site_type_symbol
_atom_site_fract_x
_atom_site_fract_y
_atom_site_fract_z
_atom_site_U_iso_or_equiv
_atom_site_adp_type
_atom_site_occupancy
_atom_site_site_symmetry_order
_atom_site_calc_flag
_atom_site_refinement_flags_posn
_atom_site_refinement_flags_adp
_atom_site_refinement_flags_occupancy
ND1 Nd 0.59981(3) 0.05220(3) 0.12218(2) 0.1091(4) Uani 1 1 d . . .
ND2 Nd 0.333333 -0.333333 0.03206(2) 0.1248(6) Uani 1 3 d S T P
C1_1 C 0.6747(13) 0.2559(9) 0.0732(3) 0.309(14) Uani 1 1 d D U .
H1A_1 H 0.707872 0.281246 0.079162 0.463 Uiso 1 1 calc R U .
H1B_1 H 0.643831 0.261303 0.076265 0.463 Uiso 1 1 calc R U .
H1C_1 H 0.682170 0.263633 0.062158 0.463 Uiso 1 1 calc R U .
C2_1 C 0.6525(15) 0.1581(11) 0.0622(3) 0.41(2) Uani 1 1 d D U .
H2A_1 H 0.613039 0.131346 0.060612 0.611 Uiso 1 1 calc R U .
H2B_1 H 0.672715 0.138226 0.063907 0.611 Uiso 1 1 calc R U .
H2C_1 H 0.667241 0.181630 0.052974 0.611 Uiso 1 1 calc R U .
C3_1 C 0.6594(8) 0.1951(7) 0.0766(2) 0.231(10) Uani 1 1 d D U .
H3_1 H 0.623361 0.177049 0.082304 0.277 Uiso 1 1 calc R U .
N4_1 N 0.7023(6) 0.1944(5) 0.08706(15) 0.178(6) Uani 1 1 d D U .
H4_1 H 0.737642 0.215920 0.084929 0.214 Uiso 1 1 calc R U .
C5_1 C 0.6874(6) 0.1607(5) 0.09988(16) 0.142(5) Uani 1 1 d D U .
O6_1 O 0.6360(4) 0.1254(4) 0.10186(13) 0.143(4) Uani 1 1 d D U .
N7_1 N 0.7076(4) 0.1252(4) 0.12208(13) 0.110(3) Uani 1 1 d D U .
C8_1 C 0.7310(5) 0.1577(6) 0.11012(17) 0.126(4) Uani 1 1 d D U .
C9_1 C 0.7881(6) 0.1883(7) 0.10719(19) 0.151(5) Uani 1 1 d D U .
H9_1 H 0.802396 0.211708 0.098399 0.181 Uiso 1 1 calc R U .
C10_1 C 0.8232(6) 0.1829(7) 0.1178(2) 0.165(6) Uani 1 1 d D U .
H10_1 H 0.862073 0.201018 0.116205 0.198 Uiso 1 1 calc R U .
C11_1 C 0.7986(5) 0.1494(6) 0.13118(19) 0.135(5) Uani 1 1 d D U .
H11_1 H 0.821100 0.145712 0.138825 0.162 Uiso 1 1 calc R U .
C12_1 C 0.7410(5) 0.1219(5) 0.13285(17) 0.116(4) Uani 1 1 d D U .
C13_1 C 0.7074(5) 0.0782(5) 0.14567(17) 0.116(4) Uani 1 1 d D U .
O14_1 O 0.6557(3) 0.0465(3) 0.14348(11) 0.118(3) Uani 1 1 d D U .
N15_1 N 0.7340(4) 0.0787(4) 0.15866(14) 0.128(4) Uani 1 1 d D U .
H15_1 H 0.769662 0.101956 0.159779 0.153 Uiso 1 1 calc R U .
C16_1 C 0.7019(4) 0.0390(5) 0.17099(16) 0.117(3) Uani 1 1 d D U .
C17_1 C 0.6917(5) 0.0576(6) 0.18454(17) 0.135(4) Uani 1 1 d D U .
H17_1 H 0.705852 0.096190 0.185934 0.162 Uiso 1 1 calc R U .
C18_1 C 0.6599(7) 0.0199(6) 0.19672(19) 0.140(5) Uani 1 1 d D U .
H18_1 H 0.652867 0.033234 0.206061 0.168 Uiso 1 1 calc R U .
C19_1 C 0.6400(6) -0.0357(6) 0.19463(19) 0.132(4) Uani 1 1 d D U .
H19_1 H 0.619667 -0.060153 0.202833 0.158 Uiso 1 1 calc R U .
C20_1 C 0.6481(6) -0.0593(6) 0.18072(18) 0.117(3) Uani 1 1 d D U .
C21_1 C 0.6826(5) -0.0201(5) 0.16857(17) 0.112(3) Uani 1 1 d D U .
C22_1 C 0.6947(6) -0.0395(6) 0.15500(18) 0.124(4) Uani 1 1 d D U .
H22_1 H 0.717910 -0.013913 0.147359 0.149 Uiso 1 1 calc R U .
C23_1 C 0.6299(5) -0.1163(5) 0.17873(18) 0.123(4) Uani 1 1 d D U .
H23_1 H 0.611157 -0.141376 0.186963 0.148 Uiso 1 1 calc R U .
C24_1 C 0.6389(6) -0.1364(5) 0.16502(18) 0.122(4) Uani 1 1 d D U .
C25_1 C 0.6723(6) -0.0973(6) 0.15263(17) 0.124(4) Uani 1 1 d D U .
C26_1 C 0.6804(7) -0.1196(6) 0.13854(19) 0.145(4) Uani 1 1 d D U .
H26_1 H 0.701435 -0.094564 0.130518 0.173 Uiso 1 1 calc R U .
C27_1 C 0.6576(8) -0.1796(7) 0.1359(2) 0.173(6) Uani 1 1 d D U .
H27_1 H 0.663565 -0.193310 0.126480 0.207 Uiso 1 1 calc R U .
C28_1 C 0.6245(7) -0.2179(7) 0.1488(2) 0.156(5) Uani 1 1 d D U .
H28_1 H 0.608669 -0.256775 0.147640 0.187 Uiso 1 1 calc R U .
C29_1 C 0.6172(6) -0.1969(6) 0.1621(2) 0.135(4) Uani 1 1 d D U .
N30_1 N 0.5873(5) -0.2362(5) 0.17472(16) 0.146(4) Uani 1 1 d D U .
H30_1 H 0.551260 -0.258457 0.174069 0.176 Uiso 1 1 calc R U .
C31_1 C 0.6138(5) -0.2379(5) 0.18669(15) 0.128(4) Uani 1 1 d D U .
O32_1 O 0.6614(4) -0.2040(3) 0.19097(12) 0.126(3) Uani 1 1 d D U .
N33_1 N 0.6119(4) -0.2902(4) 0.20946(14) 0.118(3) Uani 1 1 d D U .
C34_1 C 0.5786(6) -0.2884(5) 0.1975(2) 0.133(4) Uani 1 1 d D U .
C35_1 C 0.5223(6) -0.3293(6) 0.1957(2) 0.157(5) Uani 1 1 d D U .
H35_1 H 0.500432 -0.327944 0.187419 0.189 Uiso 1 1 calc R U .
C36_1 C 0.4998(7) -0.3735(7) 0.2071(3) 0.174(6) Uani 1 1 d D U .
H36_1 H 0.462498 -0.402565 0.206015 0.209 Uiso 1 1 calc R U .
C37_1 C 0.5321(7) -0.3747(7) 0.2200(2) 0.166(6) Uani 1 1 d D U .
H37_1 H 0.516543 -0.402277 0.227770 0.200 Uiso 1 1 calc R U .
C38_1 C 0.5885(6) -0.3320(5) 0.2202(2) 0.135(4) Uani 1 1 d D U .
C39_1 C 0.6331(6) -0.3265(6) 0.2315(2) 0.141(4) Uani 1 1 d D U .
O40_1 O 0.6835(4) -0.2942(4) 0.22932(13) 0.145(4) Uani 1 1 d D U .
N41_1 N 0.6153(7) -0.3616(6) 0.24457(19) 0.202(6) Uani 1 1 d D U .
H41_1 H 0.579633 -0.384869 0.245693 0.243 Uiso 1 1 calc R U .
C42_1 C 0.6558(10) -0.3611(10) 0.2571(3) 0.295(14) Uani 1 1 d D U .
H42_1 H 0.690861 -0.356401 0.252502 0.354 Uiso 1 1 calc R U .
C43_1 C 0.6193(15) -0.4207(10) 0.2653(4) 0.43(2) Uani 1 1 d D U .
H43A_1 H 0.582210 -0.426817 0.267532 0.639 Uiso 1 1 calc R U .
H43B_1 H 0.637295 -0.421700 0.274908 0.639 Uiso 1 1 calc R U .
H43C_1 H 0.616317 -0.449850 0.258286 0.639 Uiso 1 1 calc R U .
C44_1 C 0.6667(17) -0.3124(12) 0.2684(3) 0.41(2) Uani 1 1 d D U .
H44A_1 H 0.705297 -0.293963 0.271970 0.620 Uiso 1 1 calc R U .
H44B_1 H 0.641842 -0.327295 0.277363 0.620 Uiso 1 1 calc R U .
H44C_1 H 0.659761 -0.285533 0.263004 0.620 Uiso 1 1 calc R U .
C1_2 C 0.5935(10) 0.1375(9) 0.1802(2) 0.250(12) Uani 1 1 d D U .
H1A_2 H 0.615259 0.155622 0.189525 0.375 Uiso 1 1 calc R U .
H1B_2 H 0.601480 0.108666 0.176819 0.375 Uiso 1 1 calc R U .
H1C_2 H 0.553881 0.120626 0.182624 0.375 Uiso 1 1 calc R U .
C2_2 C 0.6203(9) 0.2395(7) 0.1733(3) 0.236(10) Uani 1 1 d D U .
H2A_2 H 0.659857 0.266615 0.172295 0.354 Uiso 1 1 calc R U .
H2B_2 H 0.609197 0.236338 0.184149 0.354 Uiso 1 1 calc R U .
H2C_2 H 0.598759 0.251651 0.167100 0.354 Uiso 1 1 calc R U .
C3_2 C 0.6089(8) 0.1810(6) 0.1672(2) 0.150(5) Uani 1 1 d D U .
H3_2 H 0.643018 0.186130 0.161850 0.180 Uiso 1 1 calc R U .
N4_2 N 0.5623(5) 0.1581(5) 0.15593(15) 0.131(3) Uani 1 1 d D U .
H4_2 H 0.534062 0.163169 0.157550 0.157 Uiso 1 1 calc R U .
C5_2 C 0.5622(5) 0.1291(5) 0.14307(17) 0.109(3) Uani 1 1 d D U .
O6_2 O 0.6027(3) 0.1215(4) 0.14083(12) 0.119(3) Uani 1 1 d D U .
N7_2 N 0.5208(4) 0.0780(4) 0.12056(14) 0.116(3) Uani 1 1 d D U .
C8_2 C 0.5142(5) 0.1078(6) 0.13136(18) 0.122(4) Uani 1 1 d D U .
C9_2 C 0.4685(5) 0.1169(6) 0.1327(2) 0.140(5) Uani 1 1 d D U .
H9_2 H 0.465128 0.137411 0.141013 0.167 Uiso 1 1 calc R U .
C10_2 C 0.4287(6) 0.0933(7) 0.1209(2) 0.153(5) Uani 1 1 d D U .
H10_2 H 0.397846 0.099033 0.120889 0.184 Uiso 1 1 calc R U .
C11_2 C 0.4336(6) 0.0614(6) 0.1092(2) 0.143(5) Uani 1 1 d D U .
H11_2 H 0.407175 0.045717 0.101061 0.172 Uiso 1 1 calc R U .
C12_2 C 0.4798(6) 0.0537(5) 0.10997(17) 0.118(3) Uani 1 1 d D U .
C13_2 C 0.4940(6) 0.0212(6) 0.09745(18) 0.126(4) Uani 1 1 d D U .
O14_2 O 0.5310(4) 0.0091(4) 0.10140(12) 0.128(3) Uani 1 1 d D U .
N15_2 N 0.4675(5) 0.0072(5) 0.08358(14) 0.137(4) Uani 1 1 d D U .
H15_2 H 0.440861 0.014724 0.081879 0.165 Uiso 1 1 calc R U .
C16_2 C 0.4819(7) -0.0202(6) 0.07127(17) 0.141(4) Uani 1 1 d D U .
C17_2 C 0.5000(8) 0.0061(7) 0.05738(19) 0.168(6) Uani 1 1 d D U .
H17_2 H 0.499794 0.039492 0.055238 0.201 Uiso 1 1 calc R U .
C18_2 C 0.5193(9) -0.0181(8) 0.0461(2) 0.177(7) Uani 1 1 d D U .
H18_2 H 0.536687 0.002173 0.037007 0.212 Uiso 1 1 calc R U .
C19_2 C 0.5135(8) -0.0689(7) 0.0481(2) 0.175(6) Uani 1 1 d D U .
H19_2 H 0.526368 -0.083278 0.040164 0.210 Uiso 1 1 calc R U .
C20_2 C 0.4885(8) -0.1022(7) 0.0617(2) 0.153(5) Uani 1 1 d D U .
C21_2 C 0.4714(7) -0.0768(6) 0.07382(18) 0.138(4) Uani 1 1 d D U .
C22_2 C 0.4474(6) -0.1071(6) 0.08764(17) 0.135(4) Uani 1 1 d D U .
H22_2 H 0.435244 -0.091179 0.095327 0.162 Uiso 1 1 calc R U .
C23_2 C 0.4827(7) -0.1544(6) 0.06423(18) 0.145(5) Uani 1 1 d D U .
H23_2 H 0.493752 -0.170989 0.056440 0.174 Uiso 1 1 calc R U .
C24_2 C 0.4608(7) -0.1827(6) 0.07825(16) 0.128(4) Uani 1 1 d D U .
C25_2 C 0.4411(6) -0.1594(6) 0.09028(18) 0.123(4) Uani 1 1 d D U .
C26_2 C 0.4175(6) -0.1884(6) 0.10439(18) 0.132(4) Uani 1 1 d D U .
H26_2 H 0.404392 -0.172752 0.111872 0.158 Uiso 1 1 calc R U .
C27_2 C 0.4133(7) -0.2421(6) 0.1074(2) 0.153(5) Uani 1 1 d D U .
H27_2 H 0.398470 -0.260947 0.116903 0.183 Uiso 1 1 calc R U .
C28_2 C 0.4328(7) -0.2668(7) 0.0953(2) 0.148(5) Uani 1 1 d D U .
H28_2 H 0.430896 -0.301330 0.097026 0.177 Uiso 1 1 calc R U .
C29_2 C 0.4535(7) -0.2389(6) 0.08155(18) 0.139(4) Uani 1 1 d D U .
N30_2 N 0.4715(5) -0.2665(5) 0.07004(16) 0.145(4) Uani 1 1 d D U .
H30_2 H 0.501208 -0.269199 0.071668 0.174 Uiso 1 1 calc R U .
C31_2 C 0.4419(6) -0.2868(6) 0.05734(17) 0.123(4) Uani 1 1 d D U .
O32_2 O 0.4024(4) -0.2804(4) 0.05263(10) 0.121(3) Uani 1 1 d D U .
N33_2 N 0.4225(5) -0.3436(5) 0.03439(14) 0.136(4) Uani 1 1 d D U .
C34_2 C 0.4582(7) -0.3227(6) 0.04752(18) 0.134(4) Uani 1 1 d D U .
C35_2 C 0.4991(7) -0.3354(7) 0.0512(2) 0.157(5) Uani 1 1 d D U .
H35_2 H 0.519528 -0.323269 0.060552 0.189 Uiso 1 1 calc R U .
C36_2 C 0.5089(8) -0.3685(9) 0.0399(3) 0.186(6) Uani 1 1 d D U .
H36_2 H 0.538859 -0.375078 0.041427 0.223 Uiso 1 1 calc R U .
C37_2 C 0.4743(8) -0.3910(8) 0.0266(2) 0.171(6) Uani 1 1 d D U .
H37_2 H 0.478453 -0.415106 0.019657 0.205 Uiso 1 1 calc R U .
C38_2 C 0.4335(7) -0.3755(8) 0.0244(2) 0.160(5) Uani 1 1 d D U .
C39_2 C 0.3890(8) -0.3980(10) 0.0116(2) 0.183(6) Uani 1 1 d D U .
O40_2 O 0.3467(6) -0.3922(6) 0.01233(13) 0.172(4) Uani 1 1 d D U .
N41_2 N 0.3986(8) -0.4232(8) -0.0012(2) 0.241(8) Uani 1 1 d D U .
H41_2 H 0.428537 -0.426168 -0.001678 0.290 Uiso 1 1 calc R U .
C42_2 C 0.3551(13) -0.4457(12) -0.0145(3) 0.290(12) Uani 1 1 d D U .
H42_2 H 0.318361 -0.454315 -0.010161 0.349 Uiso 1 1 calc R U .
C43_2 C 0.3517(17) -0.5023(13) -0.0195(4) 0.44(2) Uani 1 1 d D U .
H43A_2 H 0.372937 -0.511265 -0.012156 0.665 Uiso 1 1 calc R U .
H43B_2 H 0.367149 -0.498372 -0.029888 0.665 Uiso 1 1 calc R U .
H43C_2 H 0.312872 -0.532097 -0.019448 0.665 Uiso 1 1 calc R U .
C44_2 C 0.3752(17) -0.3960(13) -0.0259(4) 0.43(2) Uani 1 1 d D U .
H44A_2 H 0.384045 -0.406035 -0.035890 0.648 Uiso 1 1 calc R U .
H44B_2 H 0.408407 -0.363845 -0.021636 0.648 Uiso 1 1 calc R U .
H44C_2 H 0.345854 -0.386675 -0.027185 0.648 Uiso 1 1 calc R U .
CL1_3 Cl 0.78895(17) 0.23976(18) 0.16831(6) 0.1450(15) Uani 1 1 d D U .
O2_3 O 0.8308(5) 0.2946(4) 0.1711(2) 0.239(7) Uani 1 1 d D U .
O3_3 O 0.8116(5) 0.2046(4) 0.16702(19) 0.222(7) Uani 1 1 d D U .
O4_3 O 0.7499(7) 0.2200(7) 0.18056(19) 0.350(11) Uani 1 1 d D U .
O5_3 O 0.7588(7) 0.2368(7) 0.15450(18) 0.307(9) Uani 1 1 d D U .
CL6_3 Cl 0.4697(4) 0.1514(3) 0.07195(10) 0.251(4) Uani 1 1 d D U .
O7_3 O 0.4635(14) 0.1741(10) 0.0854(2) 0.450(15) Uani 1 1 d D U .
O8_3 O 0.4315(9) 0.0926(6) 0.0710(3) 0.335(10) Uani 1 1 d D U .
O9_3 O 0.4531(13) 0.1746(10) 0.0597(3) 0.461(15) Uani 1 1 d D U .
O10_3 O 0.5228(8) 0.1601(13) 0.0681(4) 0.441(15) Uani 1 1 d D U .
CL11_3 Cl 0.3354(3) -0.2092(4) 0.14569(11) 0.271(4) Uani 1 1 d D U .
O12_3 O 0.3922(6) -0.1893(13) 0.1444(3) 0.440(15) Uani 1 1 d D U .
O13_3 O 0.3181(11) -0.1981(13) 0.1600(2) 0.440(15) Uani 1 1 d D U .
O14_3 O 0.3153(16) -0.2672(7) 0.1450(4) 0.570(19) Uani 1 1 d D U .
O15_3 O 0.3129(13) -0.1943(15) 0.1328(3) 0.56(2) Uani 1 1 d D U .

loop_
_atom_site_aniso_label
_atom_site_aniso_U_11
_atom_site_aniso_U_22
_atom_site_aniso_U_33
_atom_site_aniso_U_23
_atom_site_aniso_U_13
_atom_site_aniso_U_12
ND1 0.0897(5) 0.0929(5) 0.1443(7) 0.0020(5) -0.0017(5) 0.0455(4)
ND2 0.1325(8) 0.1325(8) 0.1094(10) 0.000 0.000 0.0662(4)
C1_1 0.45(4) 0.27(2) 0.23(2) 0.084(19) -0.05(3) 0.19(3)
C2_1 0.58(5) 0.22(3) 0.27(3) -0.01(2) -0.15(3) 0.08(3)
C3_1 0.208(17) 0.199(17) 0.226(18) 0.070(14) -0.057(15) 0.057(17)
N4_1 0.132(10) 0.183(12) 0.189(12) 0.075(9) 0.009(8) 0.055(9)
C5_1 0.133(8) 0.143(12) 0.151(11) 0.032(9) 0.021(9) 0.069(9)
O6_1 0.126(6) 0.131(8) 0.158(8) 0.038(7) -0.004(7) 0.055(6)
N7_1 0.088(6) 0.086(6) 0.153(8) 0.013(6) 0.007(5) 0.040(5)
C8_1 0.101(7) 0.113(10) 0.150(10) 0.024(8) 0.021(7) 0.042(7)
C9_1 0.115(8) 0.157(13) 0.145(12) 0.019(10) 0.012(8) 0.041(9)
C10_1 0.108(9) 0.144(12) 0.214(16) 0.045(11) 0.005(8) 0.042(10)
C11_1 0.098(7) 0.112(10) 0.193(13) 0.020(9) 0.001(8) 0.050(7)
C12_1 0.092(7) 0.101(8) 0.157(9) 0.004(7) 0.000(6) 0.050(6)
C13_1 0.098(7) 0.095(8) 0.155(9) 0.005(7) -0.010(7) 0.047(6)
O14_1 0.094(5) 0.096(6) 0.148(7) 0.011(5) -0.012(5) 0.037(4)
N15_1 0.095(7) 0.101(7) 0.153(8) 0.003(6) -0.021(6) 0.023(6)
C16_1 0.102(8) 0.108(7) 0.137(8) -0.008(6) -0.019(7) 0.048(7)
C17_1 0.136(11) 0.105(8) 0.151(10) -0.012(7) -0.010(9) 0.051(8)
C18_1 0.158(13) 0.118(9) 0.155(10) 0.010(8) 0.007(9) 0.076(10)
C19_1 0.132(11) 0.124(8) 0.168(10) 0.010(8) 0.006(9) 0.085(9)
C20_1 0.103(9) 0.111(7) 0.154(9) -0.004(6) -0.015(7) 0.065(7)
C21_1 0.096(8) 0.105(6) 0.155(9) -0.002(6) -0.016(7) 0.066(7)
C22_1 0.119(10) 0.118(7) 0.155(10) 0.005(7) -0.007(8) 0.075(8)
C23_1 0.095(8) 0.104(7) 0.167(10) -0.005(7) -0.012(8) 0.047(7)
C24_1 0.108(9) 0.108(6) 0.161(10) -0.012(6) -0.034(8) 0.063(7)
C25_1 0.140(10) 0.125(7) 0.137(9) -0.014(6) -0.035(8) 0.089(8)
C26_1 0.149(12) 0.149(9) 0.159(10) -0.027(8) -0.040(9) 0.092(10)
C27_1 0.201(17) 0.158(12) 0.188(13) -0.055(9) -0.044(11) 0.112(13)
C28_1 0.157(14) 0.136(10) 0.207(13) -0.044(8) -0.053(11) 0.098(10)
C29_1 0.108(9) 0.119(7) 0.195(10) -0.024(6) -0.035(9) 0.069(8)
N30_1 0.100(8) 0.103(7) 0.233(11) -0.003(7) -0.042(7) 0.048(6)
C31_1 0.089(7) 0.087(8) 0.216(12) -0.002(7) -0.027(7) 0.048(6)
O32_1 0.109(6) 0.091(6) 0.165(9) -0.015(5) -0.028(6) 0.041(5)
N33_1 0.099(7) 0.079(6) 0.178(9) 0.002(6) 0.029(6) 0.046(5)
C34_1 0.101(7) 0.085(7) 0.219(12) -0.012(7) -0.005(8) 0.050(6)
C35_1 0.101(8) 0.092(9) 0.253(16) -0.030(9) 0.000(9) 0.030(6)
C36_1 0.118(10) 0.105(10) 0.29(2) -0.011(11) 0.027(9) 0.046(9)
C37_1 0.125(9) 0.105(10) 0.244(17) 0.002(11) 0.053(9) 0.039(8)
C38_1 0.114(7) 0.073(7) 0.228(12) 0.024(8) 0.047(7) 0.053(6)
C39_1 0.144(9) 0.109(10) 0.182(12) 0.023(8) 0.047(8) 0.072(8)
O40_1 0.135(7) 0.131(8) 0.168(9) 0.040(7) 0.024(7) 0.065(6)
N41_1 0.187(14) 0.167(12) 0.238(15) 0.081(11) 0.061(10) 0.078(11)
C42_1 0.30(2) 0.26(2) 0.28(2) 0.122(19) -0.007(18) 0.10(2)
C43_1 0.47(5) 0.30(3) 0.43(4) 0.21(3) -0.03(4) 0.12(3)
C44_1 0.47(5) 0.33(3) 0.35(4) 0.02(3) -0.12(3) 0.13(3)
C1_2 0.24(2) 0.210(17) 0.196(19) 0.029(14) -0.064(17) 0.030(18)
C2_2 0.23(2) 0.202(15) 0.31(3) -0.127(15) -0.096(19) 0.138(17)
C3_2 0.170(13) 0.139(12) 0.167(12) -0.020(8) -0.025(10) 0.096(12)
N4_2 0.116(8) 0.114(8) 0.172(9) -0.012(7) 0.003(7) 0.064(7)
C5_2 0.095(7) 0.085(8) 0.148(9) 0.014(6) 0.009(6) 0.045(7)
O6_2 0.080(5) 0.110(6) 0.162(8) -0.012(6) -0.003(5) 0.045(5)
N7_2 0.112(7) 0.093(7) 0.151(9) 0.002(6) -0.012(6) 0.057(6)
C8_2 0.099(7) 0.094(8) 0.177(11) -0.004(7) -0.004(7) 0.051(7)
C9_2 0.094(8) 0.127(11) 0.201(14) -0.018(10) -0.008(8) 0.058(8)
C10_2 0.113(10) 0.143(12) 0.226(17) -0.014(10) -0.018(9) 0.081(10)
C11_2 0.109(9) 0.135(12) 0.187(13) -0.011(9) -0.021(9) 0.063(9)
C12_2 0.111(9) 0.099(8) 0.149(9) 0.014(6) -0.010(7) 0.057(7)
C13_2 0.120(10) 0.105(9) 0.150(9) -0.007(8) -0.031(8) 0.055(7)
O14_2 0.122(7) 0.113(6) 0.158(8) -0.013(6) -0.024(6) 0.066(6)
N15_2 0.127(9) 0.131(9) 0.147(8) 0.004(7) -0.025(7) 0.060(7)
C16_2 0.155(12) 0.129(9) 0.125(8) 0.006(7) -0.023(9) 0.061(9)
C17_2 0.205(16) 0.147(12) 0.135(10) 0.025(9) -0.013(11) 0.075(11)
C18_2 0.228(17) 0.144(12) 0.123(11) 0.014(10) -0.008(11) 0.066(13)
C19_2 0.217(16) 0.148(12) 0.130(10) 0.010(9) -0.002(10) 0.070(13)
C20_2 0.177(13) 0.144(10) 0.134(10) 0.012(8) 0.000(10) 0.076(11)
C21_2 0.138(11) 0.128(9) 0.139(9) 0.010(7) -0.012(9) 0.058(9)
C22_2 0.142(11) 0.104(8) 0.129(9) -0.010(6) -0.017(8) 0.039(9)
C23_2 0.149(12) 0.117(9) 0.138(9) -0.009(7) -0.008(9) 0.043(10)
C24_2 0.136(11) 0.131(9) 0.111(8) -0.017(6) -0.029(8) 0.062(9)
C25_2 0.112(9) 0.105(8) 0.136(9) -0.006(6) -0.008(8) 0.043(8)
C26_2 0.128(10) 0.112(9) 0.128(9) -0.010(7) -0.011(8) 0.039(8)
C27_2 0.147(12) 0.128(10) 0.158(11) 0.021(9) 0.009(10) 0.050(10)
C28_2 0.158(13) 0.134(11) 0.148(10) 0.000(8) -0.026(10) 0.071(10)
C29_2 0.156(12) 0.124(9) 0.127(8) -0.016(6) -0.034(9) 0.062(9)
N30_2 0.130(9) 0.144(9) 0.162(9) -0.031(8) -0.038(7) 0.069(8)
C31_2 0.134(11) 0.123(10) 0.119(9) -0.005(7) -0.013(8) 0.069(8)
O32_2 0.134(7) 0.121(7) 0.111(6) -0.006(5) -0.006(5) 0.067(6)
N33_2 0.148(9) 0.133(9) 0.129(8) -0.008(7) 0.012(7) 0.073(8)
C34_2 0.143(11) 0.124(10) 0.141(9) 0.000(7) 0.000(8) 0.072(8)
C35_2 0.142(12) 0.174(14) 0.178(13) -0.005(11) 0.008(10) 0.096(10)
C36_2 0.156(14) 0.188(16) 0.226(18) -0.033(13) 0.002(11) 0.095(12)
C37_2 0.189(15) 0.160(14) 0.192(15) -0.024(11) 0.020(10) 0.109(12)
C38_2 0.181(13) 0.168(13) 0.155(11) -0.015(9) 0.024(8) 0.106(11)
C39_2 0.221(16) 0.205(15) 0.154(12) -0.040(10) 0.002(10) 0.130(13)
O40_2 0.215(12) 0.210(11) 0.110(7) -0.037(8) -0.001(8) 0.121(10)
N41_2 0.278(18) 0.285(18) 0.189(13) -0.079(12) 0.022(12) 0.162(15)
C42_2 0.37(3) 0.33(3) 0.165(16) -0.106(16) -0.002(16) 0.18(3)
C43_2 0.58(5) 0.49(3) 0.39(4) -0.28(3) -0.20(4) 0.36(4)
C44_2 0.43(5) 0.40(3) 0.24(3) -0.02(2) -0.09(3) 0.04(4)
CL1_3 0.112(3) 0.118(3) 0.205(5) 0.012(3) 0.004(3) 0.057(2)
O2_3 0.180(11) 0.123(7) 0.40(2) -0.033(11) 0.009(11) 0.064(7)
O3_3 0.166(10) 0.147(9) 0.38(2) -0.057(11) -0.098(11) 0.099(9)
O4_3 0.28(2) 0.32(2) 0.306(15) -0.032(18) 0.143(15) 0.036(14)
O5_3 0.250(17) 0.40(2) 0.325(15) 0.025(18) -0.095(12) 0.204(17)
CL6_3 0.357(11) 0.198(6) 0.238(7) 0.075(6) 0.109(8) 0.168(7)
O7_3 0.71(4) 0.35(2) 0.39(2) -0.01(2) 0.19(3) 0.34(3)
O8_3 0.43(2) 0.221(11) 0.33(2) 0.050(14) -0.09(2) 0.144(14)
O9_3 0.63(4) 0.29(2) 0.49(3) 0.14(2) -0.05(3) 0.24(3)
O10_3 0.376(19) 0.48(3) 0.49(4) -0.03(3) 0.11(3) 0.233(19)
CL11_3 0.163(6) 0.312(10) 0.295(10) -0.102(9) -0.001(6) 0.087(6)
O12_3 0.163(11) 0.63(3) 0.45(3) -0.22(3) -0.027(16) 0.139(18)
O13_3 0.41(3) 0.56(4) 0.40(2) -0.12(3) 0.10(2) 0.27(3)
O14_3 0.55(4) 0.307(16) 0.72(5) -0.22(3) -0.04(4) 0.12(2)
O15_3 0.35(3) 0.68(4) 0.47(3) 0.00(3) -0.18(3) 0.12(3)

loop_
_atom_type_symbol
_atom_type_description
_atom_type_scat_dispersion_real
_atom_type_scat_dispersion_imag
_atom_type_scat_source
C C 0.0192 0.0096 'International Tables Vol C Tables 4.2.6.8 and 6.1.1.4'
H H 0.0000 0.0000 'International Tables Vol C Tables 4.2.6.8 and 6.1.1.4'
N N 0.0330 0.0189 'International Tables Vol C Tables 4.2.6.8 and 6.1.1.4'
O O 0.0517 0.0336 'International Tables Vol C Tables 4.2.6.8 and 6.1.1.4'
Cl Cl 0.3656 0.7106 'International Tables Vol C Tables 4.2.6.8 and 6.1.1.4'
Nd Nd -3.0038 10.9944 'International Tables Vol C Tables 4.2.6.8 and 6.1.1.4'

loop_
_geom_angle_atom_site_label_1
_geom_angle_atom_site_label_2
_geom_angle_atom_site_label_3
_geom_angle
_geom_angle_site_symmetry_1
_geom_angle_site_symmetry_3
O14_2 ND1 O14_1 151.3(3) . .
O14_2 ND1 O32_1 92.5(3) . 15_445
O14_1 ND1 O32_1 74.6(3) . 15_445
O14_2 ND1 O6_2 124.6(3) . .
O14_1 ND1 O6_2 77.8(3) . .
O32_1 ND1 O6_2 76.3(3) 15_445 .
O14_2 ND1 O40_1 76.5(4) . 15_445
O14_1 ND1 O40_1 89.5(4) . 15_445
O32_1 ND1 O40_1 123.9(3) 15_445 15_445
O6_2 ND1 O40_1 152.6(3) . 15_445
O14_2 ND1 O6_1 77.4(3) . .
O14_1 ND1 O6_1 124.7(3) . .
O32_1 ND1 O6_1 152.9(3) 15_445 .
O6_2 ND1 O6_1 88.8(4) . .
O40_1 ND1 O6_1 78.6(4) 15_445 .
O14_2 ND1 N7_2 62.7(3) . .
O14_1 ND1 N7_2 134.1(3) . .
O32_1 ND1 N7_2 75.2(3) 15_445 .
O6_2 ND1 N7_2 62.0(3) . .
O40_1 ND1 N7_2 136.2(4) 15_445 .
O6_1 ND1 N7_2 77.9(3) . .
O14_2 ND1 N7_1 132.7(4) . .
O14_1 ND1 N7_1 62.8(3) . .
O32_1 ND1 N7_1 134.6(3) 15_445 .
O6_2 ND1 N7_1 79.8(3) . .
O40_1 ND1 N7_1 72.8(3) 15_445 .
O6_1 ND1 N7_1 62.0(3) . .
N7_2 ND1 N7_1 124.7(3) . .
O14_2 ND1 N33_1 75.8(3) . 15_445
O14_1 ND1 N33_1 75.5(3) . 15_445
O32_1 ND1 N33_1 61.4(3) 15_445 15_445
O6_2 ND1 N33_1 134.5(3) . 15_445
O40_1 ND1 N33_1 62.5(4) 15_445 15_445
O6_1 ND1 N33_1 136.7(4) . 15_445
N7_2 ND1 N33_1 117.4(3) . 15_445
N7_1 ND1 N33_1 117.9(3) . 15_445
O32_2 ND2 O32_2 74.6(3) . 2_545
O32_2 ND2 O32_2 74.6(3) . 3_655
O32_2 ND2 O32_2 74.6(3) 2_545 3_655
O32_2 ND2 O40_2 90.5(4) . 2_545
O32_2 ND2 O40_2 123.1(4) 2_545 2_545
O32_2 ND2 O40_2 153.4(4) 3_655 2_545
O32_2 ND2 O40_2 153.4(4) . 3_655
O32_2 ND2 O40_2 90.5(4) 2_545 3_655
O32_2 ND2 O40_2 123.1(4) 3_655 3_655
O40_2 ND2 O40_2 79.2(5) 2_545 3_655
O32_2 ND2 O40_2 123.2(4) . .
O32_2 ND2 O40_2 153.4(4) 2_545 .
O32_2 ND2 O40_2 90.5(4) 3_655 .
O40_2 ND2 O40_2 79.2(5) 2_545 .
O40_2 ND2 O40_2 79.2(5) 3_655 .
O32_2 ND2 N33_2 71.3(3) . 2_545
O32_2 ND2 N33_2 61.4(3) 2_545 2_545
O32_2 ND2 N33_2 129.6(4) 3_655 2_545
O40_2 ND2 N33_2 61.9(4) 2_545 2_545
O40_2 ND2 N33_2 82.3(4) 3_655 2_545
O40_2 ND2 N33_2 139.4(4) . 2_545
O32_2 ND2 N33_2 129.6(4) . 3_655
O32_2 ND2 N33_2 71.3(3) 2_545 3_655
O32_2 ND2 N33_2 61.4(3) 3_655 3_655
O40_2 ND2 N33_2 139.4(4) 2_545 3_655
O40_2 ND2 N33_2 61.9(4) 3_655 3_655
O40_2 ND2 N33_2 82.3(4) . 3_655
N33_2 ND2 N33_2 119.43(7) 2_545 3_655
O32_2 ND2 N33_2 61.4(3) . .
O32_2 ND2 N33_2 129.6(4) 2_545 .
O32_2 ND2 N33_2 71.2(3) 3_655 .
O40_2 ND2 N33_2 82.4(4) 2_545 .
O40_2 ND2 N33_2 139.4(4) 3_655 .
O40_2 ND2 N33_2 61.9(4) . .
N33_2 ND2 N33_2 119.43(7) 2_545 .
N33_2 ND2 N33_2 119.42(7) 3_655 .
C3_1 C1_1 H1A_1 109.5 . .
C3_1 C1_1 H1B_1 109.5 . .
H1A_1 C1_1 H1B_1 109.5 . .
C3_1 C1_1 H1C_1 109.5 . .
H1A_1 C1_1 H1C_1 109.5 . .
H1B_1 C1_1 H1C_1 109.5 . .
C3_1 C2_1 H2A_1 109.5 . .
C3_1 C2_1 H2B_1 109.5 . .
H2A_1 C2_1 H2B_1 109.5 . .
C3_1 C2_1 H2C_1 109.5 . .
H2A_1 C2_1 H2C_1 109.5 . .
H2B_1 C2_1 H2C_1 109.5 . .
N4_1 C3_1 C1_1 109.8(13) . .
N4_1 C3_1 C2_1 107.9(13) . .
C1_1 C3_1 C2_1 116.5(17) . .
N4_1 C3_1 H3_1 107.4 . .
C1_1 C3_1 H3_1 107.4 . .
C2_1 C3_1 H3_1 107.4 . .
C5_1 N4_1 C3_1 121.4(13) . .
C5_1 N4_1 H4_1 119.3 . .
C3_1 N4_1 H4_1 119.3 . .
O6_1 C5_1 N4_1 118.3(13) . .
O6_1 C5_1 C8_1 119.4(12) . .
N4_1 C5_1 C8_1 121.5(12) . .
C5_1 O6_1 ND1 124.2(9) . .
C8_1 N7_1 C12_1 117.9(11) . .
C8_1 N7_1 ND1 120.8(9) . .
C12_1 N7_1 ND1 119.9(8) . .
N7_1 C8_1 C9_1 125.7(14) . .
N7_1 C8_1 C5_1 110.9(11) . .
C9_1 C8_1 C5_1 123.3(13) . .
C8_1 C9_1 C10_1 117.0(15) . .
C8_1 C9_1 H9_1 121.5 . .
C10_1 C9_1 H9_1 121.5 . .
C9_1 C10_1 C11_1 118.0(14) . .
C9_1 C10_1 H10_1 121.0 . .
C11_1 C10_1 H10_1 121.0 . .
C12_1 C11_1 C10_1 119.0(14) . .
C12_1 C11_1 H11_1 120.5 . .
C10_1 C11_1 H11_1 120.5 . .
N7_1 C12_1 C11_1 122.2(13) . .
N7_1 C12_1 C13_1 112.1(10) . .
C11_1 C12_1 C13_1 125.1(12) . .
O14_1 C13_1 N15_1 124.1(13) . .
O14_1 C13_1 C12_1 117.6(12) . .
N15_1 C13_1 C12_1 118.2(11) . .
C13_1 O14_1 ND1 126.8(9) . .
C13_1 N15_1 C16_1 118.1(9) . .
C13_1 N15_1 H15_1 120.9 . .
C16_1 N15_1 H15_1 120.9 . .
C17_1 C16_1 C21_1 121.2(14) . .
C17_1 C16_1 N15_1 120.0(13) . .
C21_1 C16_1 N15_1 118.8(13) . .
C16_1 C17_1 C18_1 121.3(14) . .
C16_1 C17_1 H17_1 119.3 . .
C18_1 C17_1 H17_1 119.3 . .
C19_1 C18_1 C17_1 118.8(15) . .
C19_1 C18_1 H18_1 120.6 . .
C17_1 C18_1 H18_1 120.6 . .
C18_1 C19_1 C20_1 123.9(15) . .
C18_1 C19_1 H19_1 118.0 . .
C20_1 C19_1 H19_1 118.0 . .
C23_1 C20_1 C19_1 124.2(14) . .
C23_1 C20_1 C21_1 118.7(13) . .
C19_1 C20_1 C21_1 116.8(12) . .
C22_1 C21_1 C16_1 121.9(13) . .
C22_1 C21_1 C20_1 120.3(12) . .
C16_1 C21_1 C20_1 117.8(13) . .
C21_1 C22_1 C25_1 120.3(14) . .
C21_1 C22_1 H22_1 119.9 . .
C25_1 C22_1 H22_1 119.9 . .
C24_1 C23_1 C20_1 121.4(14) . .
C24_1 C23_1 H23_1 119.3 . .
C20_1 C23_1 H23_1 119.3 . .
C23_1 C24_1 C25_1 119.8(12) . .
C23_1 C24_1 C29_1 122.9(14) . .
C25_1 C24_1 C29_1 117.3(13) . .
C22_1 C25_1 C26_1 122.5(15) . .
C22_1 C25_1 C24_1 119.2(13) . .
C26_1 C25_1 C24_1 118.3(13) . .
C25_1 C26_1 C27_1 123.2(16) . .
C25_1 C26_1 H26_1 118.4 . .
C27_1 C26_1 H26_1 118.4 . .
C26_1 C27_1 C28_1 116.9(16) . .
C26_1 C27_1 H27_1 121.5 . .
C28_1 C27_1 H27_1 121.5 . .
C29_1 C28_1 C27_1 119.9(16) . .
C29_1 C28_1 H28_1 120.0 . .
C27_1 C28_1 H28_1 120.0 . .
C28_1 C29_1 N30_1 117.4(14) . .
C28_1 C29_1 C24_1 124.4(16) . .
N30_1 C29_1 C24_1 118.2(14) . .
C31_1 N30_1 C29_1 119.9(12) . .
C31_1 N30_1 H30_1 120.0 . .
C29_1 N30_1 H30_1 120.0 . .
O32_1 C31_1 N30_1 128.9(13) . .
O32_1 C31_1 C34_1 117.4(12) . .
N30_1 C31_1 C34_1 113.6(12) . .
C31_1 O32_1 ND1 128.9(9) . 14
C38_1 N33_1 C34_1 119.0(12) . .
C38_1 N33_1 ND1 120.4(9) . 14
C34_1 N33_1 ND1 120.6(8) . 14
N33_1 C34_1 C35_1 122.7(14) . .
N33_1 C34_1 C31_1 110.1(11) . .
C35_1 C34_1 C31_1 127.2(14) . .
C34_1 C35_1 C36_1 116.2(16) . .
C34_1 C35_1 H35_1 121.9 . .
C36_1 C35_1 H35_1 121.9 . .
C37_1 C36_1 C35_1 122.3(16) . .
C37_1 C36_1 H36_1 118.9 . .
C35_1 C36_1 H36_1 118.9 . .
C38_1 C37_1 C36_1 115.8(17) . .
C38_1 C37_1 H37_1 122.1 . .
C36_1 C37_1 H37_1 122.1 . .
N33_1 C38_1 C37_1 123.9(16) . .
N33_1 C38_1 C39_1 109.3(12) . .
C37_1 C38_1 C39_1 126.7(15) . .
O40_1 C39_1 N41_1 120.2(16) . .
O40_1 C39_1 C38_1 122.6(14) . .
N41_1 C39_1 C38_1 117.2(13) . .
C39_1 O40_1 ND1 122.9(10) . 14
C39_1 N41_1 C42_1 123.1(15) . .
C39_1 N41_1 H41_1 118.4 . .
C42_1 N41_1 H41_1 118.4 . .
N41_1 C42_1 C44_1 105.4(15) . .
N41_1 C42_1 C43_1 102.3(14) . .
C44_1 C42_1 C43_1 112(2) . .
N41_1 C42_1 H42_1 112.3 . .
C44_1 C42_1 H42_1 112.3 . .
C43_1 C42_1 H42_1 112.3 . .
C42_1 C43_1 H43A_1 109.5 . .
C42_1 C43_1 H43B_1 109.5 . .
H43A_1 C43_1 H43B_1 109.5 . .
C42_1 C43_1 H43C_1 109.5 . .
H43A_1 C43_1 H43C_1 109.5 . .
H43B_1 C43_1 H43C_1 109.5 . .
C42_1 C44_1 H44A_1 109.5 . .
C42_1 C44_1 H44B_1 109.5 . .
H44A_1 C44_1 H44B_1 109.5 . .
C42_1 C44_1 H44C_1 109.5 . .
H44A_1 C44_1 H44C_1 109.5 . .
H44B_1 C44_1 H44C_1 109.5 . .
C3_2 C1_2 H1A_2 109.5 . .
C3_2 C1_2 H1B_2 109.5 . .
H1A_2 C1_2 H1B_2 109.5 . .
C3_2 C1_2 H1C_2 109.5 . .
H1A_2 C1_2 H1C_2 109.5 . .
H1B_2 C1_2 H1C_2 109.5 . .
C3_2 C2_2 H2A_2 109.5 . .
C3_2 C2_2 H2B_2 109.5 . .
H2A_2 C2_2 H2B_2 109.5 . .
C3_2 C2_2 H2C_2 109.5 . .
H2A_2 C2_2 H2C_2 109.5 . .
H2B_2 C2_2 H2C_2 109.5 . .
N4_2 C3_2 C1_2 107.3(14) . .
N4_2 C3_2 C2_2 110.0(13) . .
C1_2 C3_2 C2_2 113.5(16) . .
N4_2 C3_2 H3_2 108.7 . .
C1_2 C3_2 H3_2 108.7 . .
C2_2 C3_2 H3_2 108.7 . .
C5_2 N4_2 C3_2 121.9(12) . .
C5_2 N4_2 H4_2 119.1 . .
C3_2 N4_2 H4_2 119.1 . .
O6_2 C5_2 N4_2 118.9(12) . .
O6_2 C5_2 C8_2 120.7(12) . .
N4_2 C5_2 C8_2 120.4(11) . .
C5_2 O6_2 ND1 123.1(8) . .
C8_2 N7_2 C12_2 116.5(11) . .
C8_2 N7_2 ND1 121.9(9) . .
C12_2 N7_2 ND1 120.7(8) . .
N7_2 C8_2 C9_2 126.0(13) . .
N7_2 C8_2 C5_2 110.0(11) . .
C9_2 C8_2 C5_2 123.9(13) . .
C10_2 C9_2 C8_2 115.0(14) . .
C10_2 C9_2 H9_2 122.5 . .
C8_2 C9_2 H9_2 122.5 . .
C11_2 C10_2 C9_2 121.3(14) . .
C11_2 C10_2 H10_2 119.4 . .
C9_2 C10_2 H10_2 119.4 . .
C10_2 C11_2 C12_2 116.6(14) . .
C10_2 C11_2 H11_2 121.7 . .
C12_2 C11_2 H11_2 121.7 . .
N7_2 C12_2 C11_2 124.4(13) . .
N7_2 C12_2 C13_2 111.1(11) . .
C11_2 C12_2 C13_2 124.2(13) . .
O14_2 C13_2 N15_2 123.6(13) . .
O14_2 C13_2 C12_2 115.6(12) . .
N15_2 C13_2 C12_2 120.8(12) . .
C13_2 O14_2 ND1 126.9(9) . .
C13_2 N15_2 C16_2 122.3(13) . .
C13_2 N15_2 H15_2 118.8 . .
C16_2 N15_2 H15_2 118.8 . .
C17_2 C16_2 C21_2 122.0(15) . .
C17_2 C16_2 N15_2 118.7(14) . .
C21_2 C16_2 N15_2 119.1(13) . .
C16_2 C17_2 C18_2 118.0(16) . .
C16_2 C17_2 H17_2 121.0 . .
C18_2 C17_2 H17_2 121.0 . .
C19_2 C18_2 C17_2 122.1(17) . .
C19_2 C18_2 H18_2 118.9 . .
C17_2 C18_2 H18_2 118.9 . .
C18_2 C19_2 C20_2 122.8(18) . .
C18_2 C19_2 H19_2 118.6 . .
C20_2 C19_2 H19_2 118.6 . .
C23_2 C20_2 C19_2 124.5(16) . .
C23_2 C20_2 C21_2 119.2(15) . .
C19_2 C20_2 C21_2 116.2(14) . .
C22_2 C21_2 C16_2 123.0(15) . .
C22_2 C21_2 C20_2 119.0(14) . .
C16_2 C21_2 C20_2 118.0(14) . .
C25_2 C22_2 C21_2 122.2(15) . .
C25_2 C22_2 H22_2 118.9 . .
C21_2 C22_2 H22_2 118.9 . .
C20_2 C23_2 C24_2 120.7(15) . .
C20_2 C23_2 H23_2 119.6 . .
C24_2 C23_2 H23_2 119.6 . .
C23_2 C24_2 C25_2 121.0(13) . .
C23_2 C24_2 C29_2 122.8(14) . .
C25_2 C24_2 C29_2 116.1(13) . .
C22_2 C25_2 C26_2 120.9(14) . .
C22_2 C25_2 C24_2 117.7(14) . .
C26_2 C25_2 C24_2 121.4(13) . .
C25_2 C26_2 C27_2 120.7(15) . .
C25_2 C26_2 H26_2 119.7 . .
C27_2 C26_2 H26_2 119.7 . .
C26_2 C27_2 C28_2 118.8(15) . .
C26_2 C27_2 H27_2 120.6 . .
C28_2 C27_2 H27_2 120.6 . .
C29_2 C28_2 C27_2 119.5(15) . .
C29_2 C28_2 H28_2 120.3 . .
C27_2 C28_2 H28_2 120.3 . .
C28_2 C29_2 N30_2 116.1(14) . .
C28_2 C29_2 C24_2 123.5(15) . .
N30_2 C29_2 C24_2 120.4(14) . .
C31_2 N30_2 C29_2 118.5(12) . .
C31_2 N30_2 H30_2 120.7 . .
C29_2 N30_2 H30_2 120.7 . .
O32_2 C31_2 N30_2 127.5(13) . .
O32_2 C31_2 C34_2 118.3(13) . .
N30_2 C31_2 C34_2 114.2(12) . .
C31_2 O32_2 ND2 127.9(9) . .
C38_2 N33_2 C34_2 115.0(13) . .
C38_2 N33_2 ND2 123.1(10) . .
C34_2 N33_2 ND2 121.2(9) . .
C35_2 C34_2 N33_2 125.0(14) . .
C35_2 C34_2 C31_2 125.8(14) . .
N33_2 C34_2 C31_2 109.1(12) . .
C34_2 C35_2 C36_2 116.4(16) . .
C34_2 C35_2 H35_2 121.8 . .
C36_2 C35_2 H35_2 121.8 . .
C37_2 C36_2 C35_2 121.2(17) . .
C37_2 C36_2 H36_2 119.4 . .
C35_2 C36_2 H36_2 119.4 . .
C38_2 C37_2 C36_2 116.2(16) . .
C38_2 C37_2 H37_2 121.9 . .
C36_2 C37_2 H37_2 121.9 . .
N33_2 C38_2 C37_2 125.8(16) . .
N33_2 C38_2 C39_2 108.4(14) . .
C37_2 C38_2 C39_2 125.3(16) . .
O40_2 C39_2 N41_2 121.8(17) . .
O40_2 C39_2 C38_2 121.4(15) . .
N41_2 C39_2 C38_2 116.8(15) . .
C39_2 O40_2 ND2 124.6(12) . .
C39_2 N41_2 C42_2 118.4(17) . .
C39_2 N41_2 H41_2 120.8 . .
C42_2 N41_2 H41_2 120.8 . .
N41_2 C42_2 C44_2 104(2) . .
N41_2 C42_2 C43_2 104(2) . .
C44_2 C42_2 C43_2 122(2) . .
N41_2 C42_2 H42_2 108.5 . .
C44_2 C42_2 H42_2 108.5 . .
C43_2 C42_2 H42_2 108.5 . .
C42_2 C43_2 H43A_2 109.5 . .
C42_2 C43_2 H43B_2 109.5 . .
H43A_2 C43_2 H43B_2 109.5 . .
C42_2 C43_2 H43C_2 109.5 . .
H43A_2 C43_2 H43C_2 109.5 . .
H43B_2 C43_2 H43C_2 109.5 . .
C42_2 C44_2 H44A_2 109.5 . .
C42_2 C44_2 H44B_2 109.5 . .
H44A_2 C44_2 H44B_2 109.5 . .
C42_2 C44_2 H44C_2 109.5 . .
H44A_2 C44_2 H44C_2 109.5 . .
H44B_2 C44_2 H44C_2 109.5 . .
O2_3 CL1_3 O3_3 110.8(7) . .
O2_3 CL1_3 O4_3 110.7(8) . .
O3_3 CL1_3 O4_3 108.2(8) . .
O2_3 CL1_3 O5_3 110.3(8) . .
O3_3 CL1_3 O5_3 110.2(8) . .
O4_3 CL1_3 O5_3 106.6(8) . .
O7_3 CL6_3 O10_3 118.7(19) . .
O7_3 CL6_3 O9_3 105.8(15) . .
O10_3 CL6_3 O9_3 107.2(17) . .
O7_3 CL6_3 O8_3 112.1(15) . .
O10_3 CL6_3 O8_3 107.5(15) . .
O9_3 CL6_3 O8_3 104.5(15) . .
O12_3 CL11_3 O13_3 115.0(15) . .
O12_3 CL11_3 O14_3 99.8(17) . .
O13_3 CL11_3 O14_3 107.6(18) . .
O12_3 CL11_3 O15_3 113.4(18) . .
O13_3 CL11_3 O15_3 111.6(18) . .
O14_3 CL11_3 O15_3 108.3(17) . .

loop_
_geom_bond_atom_site_label_1
_geom_bond_atom_site_label_2
_geom_bond_distance
_geom_bond_site_symmetry_2
ND1 O14_2 2.407(9) .
ND1 O14_1 2.415(9) .
ND1 O32_1 2.428(9) 15_445
ND1 O6_2 2.433(9) .
ND1 O40_1 2.438(10) 15_445
ND1 O6_1 2.440(9) .
ND1 N7_2 2.584(10) .
ND1 N7_1 2.599(9) .
ND1 N33_1 2.603(10) 15_445
ND2 O32_2 2.439(9) .
ND2 O32_2 2.440(9) 2_545
ND2 O32_2 2.440(9) 3_655
ND2 O40_2 2.467(11) 2_545
ND2 O40_2 2.467(11) 3_655
ND2 O40_2 2.467(11) .
ND2 N33_2 2.590(12) 2_545
ND2 N33_2 2.590(12) 3_655
ND2 N33_2 2.590(12) .
C1_1 C3_1 1.522(14) .
C1_1 H1A_1 0.9600 .
C1_1 H1B_1 0.9600 .
C1_1 H1C_1 0.9600 .
C2_1 C3_1 1.533(14) .
C2_1 H2A_1 0.9600 .
C2_1 H2B_1 0.9600 .
C2_1 H2C_1 0.9600 .
C3_1 N4_1 1.477(13) .
C3_1 H3_1 0.9800 .
N4_1 C5_1 1.346(12) .
N4_1 H4_1 0.8600 .
C5_1 O6_1 1.254(12) .
C5_1 C8_1 1.509(16) .
N7_1 C8_1 1.285(14) .
N7_1 C12_1 1.323(13) .
C8_1 C9_1 1.372(15) .
C9_1 C10_1 1.376(17) .
C9_1 H9_1 0.9300 .
C10_1 C11_1 1.395(17) .
C10_1 H10_1 0.9300 .
C11_1 C12_1 1.370(14) .
C11_1 H11_1 0.9300 .
C12_1 C13_1 1.532(16) .
C13_1 O14_1 1.245(11) .
C13_1 N15_1 1.316(14) .
N15_1 C16_1 1.442(15) .
N15_1 H15_1 0.8600 .
C16_1 C17_1 1.338(16) .
C16_1 C21_1 1.440(15) .
C17_1 C18_1 1.408(17) .
C17_1 H17_1 0.9300 .
C18_1 C19_1 1.343(16) .
C18_1 H18_1 0.9300 .
C19_1 C20_1 1.411(17) .
C19_1 H19_1 0.9300 .
C20_1 C23_1 1.387(15) .
C20_1 C21_1 1.442(17) .
C21_1 C22_1 1.371(16) .
C22_1 C25_1 1.393(15) .
C22_1 H22_1 0.9300 .
C23_1 C24_1 1.356(16) .
C23_1 H23_1 0.9300 .
C24_1 C25_1 1.447(17) .
C24_1 C29_1 1.469(16) .
C25_1 C26_1 1.405(17) .
C26_1 C27_1 1.449(17) .
C26_1 H26_1 0.9300 .
C27_1 C28_1 1.47(2) .
C27_1 H27_1 0.9300 .
C28_1 C29_1 1.323(18) .
C28_1 H28_1 0.9300 .
C29_1 N30_1 1.441(16) .
N30_1 C31_1 1.261(14) .
N30_1 H30_1 0.8600 .
C31_1 O32_1 1.212(11) .
C31_1 C34_1 1.526(17) .
O32_1 ND1 2.428(9) 14
N33_1 C38_1 1.346(14) .
N33_1 C34_1 1.379(15) .
N33_1 ND1 2.603(10) 14
C34_1 C35_1 1.384(15) .
C35_1 C36_1 1.423(19) .
C35_1 H35_1 0.9300 .
C36_1 C37_1 1.41(2) .
C36_1 H36_1 0.9300 .
C37_1 C38_1 1.390(17) .
C37_1 H37_1 0.9300 .
C38_1 C39_1 1.497(18) .
C39_1 O40_1 1.221(12) .
C39_1 N41_1 1.379(13) .
O40_1 ND1 2.438(10) 14
N41_1 C42_1 1.528(16) .
N41_1 H41_1 0.8600 .
C42_1 C44_1 1.542(17) .
C42_1 C43_1 1.579(16) .
C42_1 H42_1 0.9800 .
C43_1 H43A_1 0.9600 .
C43_1 H43B_1 0.9600 .
C43_1 H43C_1 0.9600 .
C44_1 H44A_1 0.9600 .
C44_1 H44B_1 0.9600 .
C44_1 H44C_1 0.9600 .
C1_2 C3_2 1.519(17) .
C1_2 H1A_2 0.9600 .
C1_2 H1B_2 0.9600 .
C1_2 H1C_2 0.9600 .
C2_2 C3_2 1.552(16) .
C2_2 H2A_2 0.9600 .
C2_2 H2B_2 0.9600 .
C2_2 H2C_2 0.9600 .
C3_2 N4_2 1.457(15) .
C3_2 H3_2 0.9800 .
N4_2 C5_2 1.344(14) .
N4_2 H4_2 0.8600 .
C5_2 O6_2 1.237(11) .
C5_2 C8_2 1.508(16) .
N7_2 C8_2 1.294(14) .
N7_2 C12_2 1.323(13) .
C8_2 C9_2 1.394(15) .
C9_2 C10_2 1.377(17) .
C9_2 H9_2 0.9300 .
C10_2 C11_2 1.372(17) .
C10_2 H10_2 0.9300 .
C11_2 C12_2 1.379(15) .
C11_2 H11_2 0.9300 .
C12_2 C13_2 1.550(16) .
C13_2 O14_2 1.253(12) .
C13_2 N15_2 1.331(14) .
N15_2 C16_2 1.446(16) .
N15_2 H15_2 0.8600 .
C16_2 C17_2 1.337(17) .
C16_2 C21_2 1.441(16) .
C17_2 C18_2 1.403(18) .
C17_2 H17_2 0.9300 .
C18_2 C19_2 1.324(17) .
C18_2 H18_2 0.9300 .
C19_2 C20_2 1.410(18) .
C19_2 H19_2 0.9300 .
C20_2 C23_2 1.372(16) .
C20_2 C21_2 1.441(18) .
C21_2 C22_2 1.392(16) .
C22_2 C25_2 1.368(15) .
C22_2 H22_2 0.9300 .
C23_2 C24_2 1.378(16) .
C23_2 H23_2 0.9300 .
C24_2 C25_2 1.440(17) .
C24_2 C29_2 1.471(16) .
C25_2 C26_2 1.399(17) .
C26_2 C27_2 1.434(17) .
C26_2 H26_2 0.9300 .
C27_2 C28_2 1.466(19) .
C27_2 H27_2 0.9300 .
C28_2 C29_2 1.348(17) .
C28_2 H28_2 0.9300 .
C29_2 N30_2 1.458(16) .
N30_2 C31_2 1.292(14) .
N30_2 H30_2 0.8600 .
C31_2 O32_2 1.240(11) .
C31_2 C34_2 1.513(17) .
N33_2 C38_2 1.352(15) .
N33_2 C34_2 1.399(15) .
C34_2 C35_2 1.357(16) .
C35_2 C36_2 1.427(19) .
C35_2 H35_2 0.9300 .
C36_2 C37_2 1.397(19) .
C36_2 H36_2 0.9300 .
C37_2 C38_2 1.387(18) .
C37_2 H37_2 0.9300 .
C38_2 C39_2 1.514(19) .
C39_2 O40_2 1.240(13) .
C39_2 N41_2 1.376(17) .
N41_2 C42_2 1.52(2) .
N41_2 H41_2 0.8600 .
C42_2 C44_2 1.52(2) .
C42_2 C43_2 1.56(2) .
C42_2 H42_2 0.9800 .
C43_2 H43A_2 0.9600 .
C43_2 H43B_2 0.9600 .
C43_2 H43C_2 0.9600 .
C44_2 H44A_2 0.9600 .
C44_2 H44B_2 0.9600 .
C44_2 H44C_2 0.9600 .
CL1_3 O2_3 1.375(9) .
CL1_3 O3_3 1.379(9) .
CL1_3 O4_3 1.388(10) .
CL1_3 O5_3 1.408(11) .
CL6_3 O7_3 1.347(12) .
CL6_3 O10_3 1.381(13) .
CL6_3 O9_3 1.405(13) .
CL6_3 O8_3 1.411(12) .
CL11_3 O12_3 1.368(12) .
CL11_3 O13_3 1.384(13) .
CL11_3 O14_3 1.394(13) .
CL11_3 O15_3 1.406(14) .
